data_4102209
loop_
_publ_author_name
'Qian Li'
'Zhi-Xiang Yu'

_publ_section_title
;
 Conjugated Diene-Assisted Allylic C-H Bond Activation: Cationic
 Rh(I)-Catalyzed Syntheses of Polysubstituted Tetrahydropyrroles,
 Tetrahydrofurans, and Cyclopentanes from Ene-2-Dienes
;
_journal_name_full 'Journal of the American Chemical Society'
_journal_page_first 4542
_journal_page_last 4543
_journal_paper_doi 10.1021/ja100409b
_journal_volume 132
_journal_year 2010
_chemical_formula_moiety 'C18 H25 N O2 S'
_chemical_formula_sum 'C18 H25 N O2 S'
_chemical_formula_weight 319.45
_chemical_name_systematic
; 
 ? 
;
_space_group_IT_number 14
_symmetry_cell_setting monoclinic
_symmetry_space_group_name_Hall '-P 2yn'
_symmetry_space_group_name_H-M 'P 1 21/n 1'
_atom_sites_solution_hydrogens geom
_atom_sites_solution_primary direct
_atom_sites_solution_secondary difmap
_audit_creation_method SHELXL-97
_cell_angle_alpha 90.00
_cell_angle_beta 103.119(5)
_cell_angle_gamma 90.00
_cell_formula_units_Z 4
_cell_length_a 8.084(3)
_cell_length_b 12.625(4)
_cell_length_c 17.015(6)
_cell_measurement_reflns_used 657
_cell_measurement_temperature 173(2)
_cell_measurement_theta_max 27.48
_cell_measurement_theta_min 2.17
_cell_volume 1691.2(10)
_computing_cell_refinement 'CrystalClear (Rigaku Inc., 2008)'
_computing_data_collection 'CrystalClear (Rigaku Inc., 2008)'
_computing_data_reduction 'CrystalClear (Rigaku Inc., 2008)'
_computing_molecular_graphics 'XP in Siemens SHELXTL (Sheldrick, 1994)'
_computing_publication_material 'SHELX97 (Sheldrick, 1997)'
_computing_structure_refinement 'SHELXL-97 (Sheldrick, 1997)'
_computing_structure_solution 'SHELXS-97 (Sheldrick, 1990)'
_diffrn_ambient_temperature 173(2)
_diffrn_measured_fraction_theta_full 0.998
_diffrn_measured_fraction_theta_max 0.998
_diffrn_measurement_device_type 'Saturn724+ CCD'
_diffrn_measurement_method '\w scans at fixed \c = 45\%'
_diffrn_radiation_monochromator graphite
_diffrn_radiation_source 'sealed tube'
_diffrn_radiation_type MoK\a
_diffrn_radiation_wavelength 0.71073
_diffrn_reflns_av_R_equivalents 0.0456
_diffrn_reflns_av_sigmaI/netI 0.0409
_diffrn_reflns_limit_h_max 10
_diffrn_reflns_limit_h_min -10
_diffrn_reflns_limit_k_max 13
_diffrn_reflns_limit_k_min -16
_diffrn_reflns_limit_l_max 19
_diffrn_reflns_limit_l_min -22
_diffrn_reflns_number 13583
_diffrn_reflns_theta_full 27.50
_diffrn_reflns_theta_max 27.50
_diffrn_reflns_theta_min 2.03
_exptl_absorpt_coefficient_mu 0.198
_exptl_absorpt_correction_T_max 0.9410
_exptl_absorpt_correction_T_min 0.9073
_exptl_absorpt_correction_type numerical
_exptl_absorpt_process_details 'CrystalClear (Rigaku Inc., 2008)'
_exptl_crystal_colour colorless
_exptl_crystal_density_diffrn 1.255
_exptl_crystal_density_method 'not measured'
_exptl_crystal_description block
_exptl_crystal_F_000 688
_exptl_crystal_size_max 0.50
_exptl_crystal_size_mid 0.45
_exptl_crystal_size_min 0.31
_refine_diff_density_max 0.242
_refine_diff_density_min -0.480
_refine_diff_density_rms 0.057
_refine_ls_extinction_method none
_refine_ls_goodness_of_fit_ref 1.171
_refine_ls_hydrogen_treatment constr
_refine_ls_matrix_type full
_refine_ls_number_parameters 203
_refine_ls_number_reflns 3891
_refine_ls_number_restraints 0
_refine_ls_restrained_S_all 1.171
_refine_ls_R_factor_all 0.0653
_refine_ls_R_factor_gt 0.0597
_refine_ls_shift/su_max 0.000
_refine_ls_shift/su_mean 0.000
_refine_ls_structure_factor_coef Fsqd
_refine_ls_weighting_details 'calc w=1/[\s^2^(Fo^2^)+(0.0547P)^2^+0.9637P] where P=(Fo^2^+2Fc^2^)/3'
_refine_ls_weighting_scheme calc
_refine_ls_wR_factor_gt 0.1415
_refine_ls_wR_factor_ref 0.1455
_reflns_number_gt 3614
_reflns_number_total 3891
_reflns_threshold_expression >2sigma(I)
_cod_data_source_file ja100409b_si_001.cif
_cod_data_source_block sa437
_cod_database_code 4102209

loop_
_symmetry_equiv_pos_as_xyz
'x, y, z'
'-x+1/2, y+1/2, -z+1/2'
'-x, -y, -z'
'x-1/2, -y-1/2, z-1/2'

loop_
_atom_site_label
_atom_site_type_symbol
_atom_site_fract_x
_atom_site_fract_y
_atom_site_fract_z
_atom_site_U_iso_or_equiv
_atom_site_adp_type
_atom_site_occupancy
_atom_site_symmetry_multiplicity
_atom_site_calc_flag
_atom_site_refinement_flags
S1 S 0.24112(6) 0.82610(4) 0.24517(3) 0.02529(16) Uani 1 1 d .
O1 O 0.09037(18) 0.80273(13) 0.18520(9) 0.0314(4) Uani 1 1 d .
O2 O 0.2756(2) 0.93257(11) 0.27350(10) 0.0324(4) Uani 1 1 d .
N1 N 0.4026(2) 0.79042(14) 0.20906(10) 0.0255(4) Uani 1 1 d .
C1 C 0.5953(2) 0.64808(16) 0.20385(12) 0.0250(4) Uani 1 1 d .
C2 C 0.4058(2) 0.68267(16) 0.17264(12) 0.0246(4) Uani 1 1 d .
H2B H 0.3317 0.6342 0.1961 0.030 Uiso 1 1 calc R
C3 C 0.5744(3) 0.82657(17) 0.25107(14) 0.0315(5) Uani 1 1 d .
H3A H 0.5929 0.8174 0.3102 0.038 Uiso 1 1 calc R
H3B H 0.5926 0.9018 0.2390 0.038 Uiso 1 1 calc R
C4 C 0.6900(3) 0.75400(17) 0.21602(14) 0.0307(5) Uani 1 1 d .
H4A H 0.8020 0.7462 0.2539 0.037 Uiso 1 1 calc R
H4B H 0.7069 0.7819 0.1641 0.037 Uiso 1 1 calc R
C5 C 0.6125(3) 0.59342(19) 0.28653(13) 0.0334(5) Uani 1 1 d .
H5A H 0.7320 0.5760 0.3090 0.050 Uiso 1 1 calc R
H5B H 0.5447 0.5283 0.2796 0.050 Uiso 1 1 calc R
H5C H 0.5717 0.6413 0.3234 0.050 Uiso 1 1 calc R
C6 C 0.6575(3) 0.57141(16) 0.14782(13) 0.0276(4) Uani 1 1 d .
C7 C 0.7950(3) 0.58994(19) 0.11979(15) 0.0382(5) Uani 1 1 d .
H7A H 0.8342 0.5381 0.0879 0.046 Uiso 1 1 calc R
H7B H 0.8543 0.6551 0.1317 0.046 Uiso 1 1 calc R
C8 C 0.5624(3) 0.46778(18) 0.12911(16) 0.0378(5) Uani 1 1 d .
H8A H 0.5960 0.4331 0.0836 0.057 Uiso 1 1 calc R
H8B H 0.4399 0.4816 0.1151 0.057 Uiso 1 1 calc R
H8C H 0.5897 0.4215 0.1765 0.057 Uiso 1 1 calc R
C9 C 0.3383(3) 0.68787(18) 0.08198(13) 0.0329(5) Uani 1 1 d .
C10 C 0.2101(3) 0.6257(2) 0.04864(17) 0.0470(7) Uani 1 1 d .
H10A H 0.1651 0.6279 -0.0080 0.056 Uiso 1 1 calc R
H10B H 0.1628 0.5787 0.0813 0.056 Uiso 1 1 calc R
C11 C 0.4188(4) 0.7638(2) 0.03391(15) 0.0479(7) Uani 1 1 d .
H11A H 0.3493 0.7683 -0.0213 0.072 Uiso 1 1 calc R
H11B H 0.5328 0.7387 0.0325 0.072 Uiso 1 1 calc R
H11C H 0.4269 0.8340 0.0591 0.072 Uiso 1 1 calc R
C12 C 0.2428(2) 0.74502(16) 0.32936(12) 0.0250(4) Uani 1 1 d .
C13 C 0.1630(3) 0.64662(17) 0.31970(13) 0.0285(4) Uani 1 1 d .
H13A H 0.0971 0.6256 0.2685 0.034 Uiso 1 1 calc R
C14 C 0.1808(3) 0.57983(17) 0.38553(13) 0.0324(5) Uani 1 1 d .
H14A H 0.1269 0.5125 0.3790 0.039 Uiso 1 1 calc R
C15 C 0.2761(3) 0.60907(18) 0.46115(13) 0.0318(5) Uani 1 1 d .
C16 C 0.3535(3) 0.70811(19) 0.46999(13) 0.0338(5) Uani 1 1 d .
H16A H 0.4189 0.7292 0.5213 0.041 Uiso 1 1 calc R
C17 C 0.3363(3) 0.77618(18) 0.40506(13) 0.0304(5) Uani 1 1 d .
H17A H 0.3881 0.8441 0.4120 0.037 Uiso 1 1 calc R
C18 C 0.2961(4) 0.5356(2) 0.53236(15) 0.0454(6) Uani 1 1 d .
H18A H 0.3398 0.4672 0.5189 0.068 Uiso 1 1 calc R
H18B H 0.1857 0.5253 0.5459 0.068 Uiso 1 1 calc R
H18C H 0.3760 0.5666 0.5787 0.068 Uiso 1 1 calc R

loop_
_atom_site_aniso_label
_atom_site_aniso_U_11
_atom_site_aniso_U_22
_atom_site_aniso_U_33
_atom_site_aniso_U_23
_atom_site_aniso_U_13
_atom_site_aniso_U_12
S1 0.0243(3) 0.0243(3) 0.0276(3) 0.00151(19) 0.00648(19) 0.00250(18)
O1 0.0243(7) 0.0389(9) 0.0292(8) 0.0043(6) 0.0025(6) 0.0038(6)
O2 0.0389(8) 0.0214(8) 0.0396(9) -0.0003(6) 0.0143(7) 0.0027(6)
N1 0.0220(8) 0.0250(9) 0.0292(9) -0.0023(7) 0.0056(7) -0.0011(7)
C1 0.0210(9) 0.0263(10) 0.0273(10) 0.0021(8) 0.0044(7) 0.0016(7)
C2 0.0228(9) 0.0232(10) 0.0275(10) -0.0025(8) 0.0051(8) 0.0001(7)
C3 0.0247(10) 0.0288(11) 0.0404(12) -0.0063(9) 0.0061(9) -0.0046(8)
C4 0.0244(10) 0.0303(11) 0.0376(12) -0.0024(9) 0.0075(9) -0.0019(8)
C5 0.0326(11) 0.0360(12) 0.0303(11) 0.0063(9) 0.0046(9) 0.0034(9)
C6 0.0270(10) 0.0255(11) 0.0299(11) 0.0025(8) 0.0060(8) 0.0048(8)
C7 0.0395(13) 0.0341(13) 0.0450(14) -0.0032(10) 0.0178(11) 0.0014(10)
C8 0.0328(11) 0.0298(12) 0.0513(14) -0.0054(10) 0.0107(10) 0.0011(9)
C9 0.0317(11) 0.0363(12) 0.0278(11) -0.0050(9) 0.0007(9) 0.0132(9)
C10 0.0335(12) 0.0599(18) 0.0416(14) -0.0187(12) -0.0041(10) 0.0112(11)
C11 0.0685(18) 0.0448(15) 0.0298(13) 0.0068(10) 0.0100(12) 0.0137(13)
C12 0.0245(9) 0.0243(10) 0.0266(10) -0.0015(8) 0.0070(8) 0.0020(8)
C13 0.0298(10) 0.0298(11) 0.0254(10) -0.0023(8) 0.0050(8) -0.0020(8)
C14 0.0399(12) 0.0254(11) 0.0326(11) 0.0009(8) 0.0094(9) -0.0045(9)
C15 0.0376(11) 0.0316(12) 0.0271(11) 0.0008(9) 0.0094(9) 0.0005(9)
C16 0.0379(12) 0.0365(12) 0.0257(11) -0.0027(9) 0.0043(9) -0.0015(10)
C17 0.0330(11) 0.0283(11) 0.0298(11) -0.0040(8) 0.0066(9) -0.0025(9)
C18 0.0590(16) 0.0418(14) 0.0335(13) 0.0083(10) 0.0067(11) -0.0026(12)

loop_
_atom_type_symbol
_atom_type_description
_atom_type_scat_dispersion_real
_atom_type_scat_dispersion_imag
_atom_type_scat_source
C C 0.0033 0.0016 'International Tables Vol C Tables 4.2.6.8 and 6.1.1.4'
H H 0.0000 0.0000 'International Tables Vol C Tables 4.2.6.8 and 6.1.1.4'
N N 0.0061 0.0033 'International Tables Vol C Tables 4.2.6.8 and 6.1.1.4'
O O 0.0106 0.0060 'International Tables Vol C Tables 4.2.6.8 and 6.1.1.4'
S S 0.1246 0.1234 'International Tables Vol C Tables 4.2.6.8 and 6.1.1.4'

loop_
_geom_angle_atom_site_label_1
_geom_angle_atom_site_label_2
_geom_angle_atom_site_label_3
_geom_angle
O1 S1 O2 120.12(10)
O1 S1 N1 107.46(9)
O2 S1 N1 105.98(9)
O1 S1 C12 107.98(10)
O2 S1 C12 107.88(10)
N1 S1 C12 106.72(9)
C3 N1 C2 112.16(15)
C3 N1 S1 118.47(14)
C2 N1 S1 119.88(13)
C6 C1 C4 114.46(17)
C6 C1 C5 108.18(17)
C4 C1 C5 109.15(18)
C6 C1 C2 113.70(17)
C4 C1 C2 102.88(16)
C5 C1 C2 108.22(16)
N1 C2 C9 110.22(16)
N1 C2 C1 102.73(15)
C9 C2 C1 117.11(17)
N1 C2 H2B 108.8
C9 C2 H2B 108.8
C1 C2 H2B 108.8
N1 C3 C4 102.51(16)
N1 C3 H3A 111.3
C4 C3 H3A 111.3
N1 C3 H3B 111.3
C4 C3 H3B 111.3
H3A C3 H3B 109.2
C3 C4 C1 104.25(17)
C3 C4 H4A 110.9
C1 C4 H4A 110.9
C3 C4 H4B 110.9
C1 C4 H4B 110.9
H4A C4 H4B 108.9
C1 C5 H5A 109.5
C1 C5 H5B 109.5
H5A C5 H5B 109.5
C1 C5 H5C 109.5
H5A C5 H5C 109.5
H5B C5 H5C 109.5
C7 C6 C8 120.2(2)
C7 C6 C1 122.4(2)
C8 C6 C1 117.21(18)
C6 C7 H7A 120.0
C6 C7 H7B 120.0
H7A C7 H7B 120.0
C6 C8 H8A 109.5
C6 C8 H8B 109.5
H8A C8 H8B 109.5
C6 C8 H8C 109.5
H8A C8 H8C 109.5
H8B C8 H8C 109.5
C10 C9 C11 122.7(2)
C10 C9 C2 118.5(2)
C11 C9 C2 118.8(2)
C9 C10 H10A 120.0
C9 C10 H10B 120.0
H10A C10 H10B 120.0
C9 C11 H11A 109.5
C9 C11 H11B 109.5
H11A C11 H11B 109.5
C9 C11 H11C 109.5
H11A C11 H11C 109.5
H11B C11 H11C 109.5
C13 C12 C17 120.0(2)
C13 C12 S1 120.38(16)
C17 C12 S1 119.39(16)
C14 C13 C12 119.2(2)
C14 C13 H13A 120.4
C12 C13 H13A 120.4
C13 C14 C15 121.4(2)
C13 C14 H14A 119.3
C15 C14 H14A 119.3
C16 C15 C14 118.6(2)
C16 C15 C18 120.2(2)
C14 C15 C18 121.1(2)
C17 C16 C15 120.8(2)
C17 C16 H16A 119.6
C15 C16 H16A 119.6
C16 C17 C12 119.9(2)
C16 C17 H17A 120.1
C12 C17 H17A 120.1
C15 C18 H18A 109.5
C15 C18 H18B 109.5
H18A C18 H18B 109.5
C15 C18 H18C 109.5
H18A C18 H18C 109.5
H18B C18 H18C 109.5

loop_
_geom_bond_atom_site_label_1
_geom_bond_atom_site_label_2
_geom_bond_distance
S1 O1 1.4314(15)
S1 O2 1.4338(16)
S1 N1 1.6275(18)
S1 C12 1.758(2)
N1 C3 1.482(3)
N1 C2 1.498(3)
C1 C6 1.522(3)
C1 C4 1.531(3)
C1 C5 1.545(3)
C1 C2 1.565(3)
C2 C9 1.516(3)
C2 H2B 1.0000
C3 C4 1.523(3)
C3 H3A 0.9900
C3 H3B 0.9900
C4 H4A 0.9900
C4 H4B 0.9900
C5 H5A 0.9800
C5 H5B 0.9800
C5 H5C 0.9800
C6 C7 1.326(3)
C6 C8 1.514(3)
C7 H7A 0.9500
C7 H7B 0.9500
C8 H8A 0.9800
C8 H8B 0.9800
C8 H8C 0.9800
C9 C10 1.321(3)
C9 C11 1.501(4)
C10 H10A 0.9500
C10 H10B 0.9500
C11 H11A 0.9800
C11 H11B 0.9800
C11 H11C 0.9800
C12 C13 1.392(3)
C12 C17 1.394(3)
C13 C14 1.383(3)
C13 H13A 0.9500
C14 C15 1.391(3)
C14 H14A 0.9500
C15 C16 1.391(3)
C15 C18 1.505(3)
C16 C17 1.382(3)
C16 H16A 0.9500
C17 H17A 0.9500
C18 H18A 0.9800
C18 H18B 0.9800
C18 H18C 0.9800

loop_
_geom_torsion_atom_site_label_1
_geom_torsion_atom_site_label_2
_geom_torsion_atom_site_label_3
_geom_torsion_atom_site_label_4
_geom_torsion
O1 S1 N1 C3 167.01(15)
O2 S1 N1 C3 37.42(18)
C12 S1 N1 C3 -77.38(18)
O1 S1 N1 C2 -49.25(17)
O2 S1 N1 C2 -178.83(14)
C12 S1 N1 C2 66.37(17)
C3 N1 C2 C9 -119.52(19)
S1 N1 C2 C9 94.62(19)
C3 N1 C2 C1 6.0(2)
S1 N1 C2 C1 -139.85(14)
C6 C1 C2 N1 -151.85(17)
C4 C1 C2 N1 -27.5(2)
C5 C1 C2 N1 87.93(19)
C6 C1 C2 C9 -30.9(3)
C4 C1 C2 C9 93.4(2)
C5 C1 C2 C9 -151.15(19)
C2 N1 C3 C4 18.0(2)
S1 N1 C3 C4 164.42(14)
N1 C3 C4 C1 -35.3(2)
C6 C1 C4 C3 163.29(17)
C5 C1 C4 C3 -75.3(2)
C2 C1 C4 C3 39.4(2)
C4 C1 C6 C7 7.7(3)
C5 C1 C6 C7 -114.2(2)
C2 C1 C6 C7 125.5(2)
C4 C1 C6 C8 -176.40(19)
C5 C1 C6 C8 61.7(2)
C2 C1 C6 C8 -58.6(2)
N1 C2 C9 C10 -124.5(2)
C1 C2 C9 C10 118.6(2)
N1 C2 C9 C11 55.1(2)
C1 C2 C9 C11 -61.8(3)
O1 S1 C12 C13 28.54(19)
O2 S1 C12 C13 159.77(17)
N1 S1 C12 C13 -86.72(18)
O1 S1 C12 C17 -156.62(17)
O2 S1 C12 C17 -25.4(2)
N1 S1 C12 C17 88.12(18)
C17 C12 C13 C14 -1.4(3)
S1 C12 C13 C14 173.44(16)
C12 C13 C14 C15 0.3(3)
C13 C14 C15 C16 0.4(3)
C13 C14 C15 C18 -179.5(2)
C14 C15 C16 C17 0.0(4)
C18 C15 C16 C17 179.9(2)
C15 C16 C17 C12 -1.1(3)
C13 C12 C17 C16 1.8(3)
S1 C12 C17 C16 -173.10(17)
